data_2005946
loop_
_publ_author_name
'Tahir, M. N.'
'\"Ulk\"u, D.'
'Danish, M.'
'Ali, S.'
'Badshah, A.'
'Mazhar, M.'

_publ_section_title
;
 {2-[(2,3-Dimethylphenyl)amino]benzoato-<i>O</i>:<i>O</i>'}-trimethyltin(IV)
;
_journal_issue 2
_journal_name_full 'Acta Crystallographica Section C'
_journal_page_first 183
_journal_page_last 185
_journal_paper_doi 10.1107/S0108270196013157
_journal_volume 53
_journal_year 1997
_chemical_formula_iupac '[Sn (C15 H14 N O2) (C H3)3]'
_chemical_formula_moiety 'C18 H23 N O2 Sn'
_chemical_formula_sum 'C18 H23 N O2 Sn'
_chemical_formula_weight 404.08
_space_group_IT_number 14
_symmetry_cell_setting monoclinic
_symmetry_space_group_name_Hall '-P 2yab'
_symmetry_space_group_name_H-M 'P 1 21/a 1'
_atom_type_scat_source IntTabIV
_cell_angle_alpha 90.00
_cell_angle_beta 95.43(5)
_cell_angle_gamma 90.00
_cell_formula_units_Z 4
_cell_length_a 12.506(2)
_cell_length_b 9.778(2)
_cell_length_c 14.995(3)
_cell_measurement_reflns_used 25
_cell_measurement_temperature 295
_cell_measurement_theta_max 18.16
_cell_measurement_theta_min 10.33
_cell_volume 1825.4(6)
_computing_data_collection 'CAD-4 EXPRESS (Enraf-Nonius, 1993)'
_computing_data_reduction 'MolEN (Fair, 1990)'
_computing_molecular_graphics 'MolEN version of ORTEPII (Johnson, 1976)'
_computing_publication_material MolEN
_computing_structure_refinement 'LSFM MolEN'
_computing_structure_solution 'SIMPEL MolEN'
_diffrn_measurement_device 'Enraf-Nonius CAD-4'
_diffrn_measurement_method '\w/2\q scans'
_diffrn_radiation_type MoK\a
_diffrn_radiation_wavelength 0.71073
_diffrn_reflns_av_R_equivalents 0.012
_diffrn_reflns_limit_h_max 13
_diffrn_reflns_limit_h_min -14
_diffrn_reflns_limit_k_max 10
_diffrn_reflns_limit_k_min 0
_diffrn_reflns_limit_l_max 16
_diffrn_reflns_limit_l_min 0
_diffrn_reflns_number 3007
_diffrn_reflns_theta_max 23.57
_diffrn_reflns_theta_min 2.22
_diffrn_standards_decay_% 2.52
_diffrn_standards_interval_time 120
_diffrn_standards_number 3
_exptl_absorpt_coefficient_mu 1.41
_exptl_absorpt_correction_T_max 0.754
_exptl_absorpt_correction_T_min 0.628
_exptl_absorpt_correction_type 'empirical via \y scans (MolEN; Fair, 1990)'
_exptl_crystal_colour colourless
_exptl_crystal_density_diffrn 1.47
_exptl_crystal_density_meas ?
_exptl_crystal_description prismatic
_exptl_crystal_size_max 0.45
_exptl_crystal_size_mid 0.25
_exptl_crystal_size_min 0.20
_refine_diff_density_max 0.489
_refine_diff_density_min -0.248
_refine_ls_extinction_method none
_refine_ls_goodness_of_fit_obs 1.16
_refine_ls_number_parameters 199
_refine_ls_number_reflns 2167
_refine_ls_R_factor_obs 0.021
_refine_ls_shift/esd_max 0.002
_refine_ls_structure_factor_coef F
_refine_ls_weighting_scheme
;
w = 4F^2^/[\s(I)^2^+(0.04F^2^)^2^], if F^2^ < 4[\s(I)^2^+(0.04F^2^)^2^]^1/2^
then the reflection is omitted
;
_refine_ls_wR_factor_obs 0.029
_reflns_number_observed 2253
_reflns_number_total 2769
_reflns_observed_criterion I>3\s(I)
_cod_data_source_file na1265.cif
_cod_data_source_block ME3SNMA
_cod_depositor_comments
;
The following automatic conversions were performed:

'_exptl_crystal_density_meas' value 'not measured' was changed to '?'
- the value is perceived as not measured.

Automatic conversion script
Id: cif_fix_values 3008 2015-01-20 13:52:24Z robertas 
;
_cod_original_sg_symbol_H-M 'P 21/a'
_cod_database_code 2005946

loop_
_symmetry_equiv_pos_as_xyz
x,y,z
-x+1/2,y+1/2,-z
-x,-y,-z
x+1/2,-y+1/2,z

loop_
_atom_site_aniso_label
_atom_site_aniso_U_11
_atom_site_aniso_U_12
_atom_site_aniso_U_13
_atom_site_aniso_U_22
_atom_site_aniso_U_23
_atom_site_aniso_U_33
_atom_site_aniso_type_symbol
Sn1 0.0386(1) -0.00117(9) -0.00434(9) 0.0326(1) -0.00157(9) 0.0374(1) Sn
O1 0.058(1) 0.001(1) -0.015(1) 0.032(1) 0.0011(9) 0.045(1) O
O2 0.062(1) 0.007(1) -0.020(1) 0.042(1) 0.004(1) 0.049(1) O
N1 0.077(2) 0.002(1) -0.029(1) 0.041(2) -0.004(1) 0.052(1) N
C1 0.045(2) -0.003(2) 0.008(1) 0.059(2) 0.003(2) 0.057(2) C
C2 0.051(2) 0.004(2) 0.010(2) 0.060(2) 0.004(2) 0.062(2) C
C3 0.097(3) -0.003(2) -0.012(2) 0.043(2) -0.008(2) 0.058(2) C
C4 0.040(2) -0.005(1) -0.002(1) 0.037(2) 0.003(1) 0.037(1) C
C5 0.043(2) -0.002(1) 0.000(1) 0.033(1) 0.003(1) 0.035(1) C
C6 0.059(2) -0.004(2) -0.004(1) 0.036(2) 0.001(1) 0.043(2) C
C7 0.074(2) 0.003(2) -0.004(2) 0.036(2) 0.005(2) 0.054(2) C
C8 0.072(2) 0.014(2) -0.006(2) 0.048(2) 0.014(2) 0.050(2) C
C9 0.063(2) 0.007(2) -0.018(1) 0.055(2) 0.002(2) 0.043(2) C
C10 0.054(2) 0.001(1) -0.004(1) 0.039(2) 0.002(1) 0.037(2) C
C11 0.062(2) 0.005(2) -0.014(1) 0.047(2) -0.005(1) 0.040(2) C
C12 0.083(2) -0.018(2) 0.009(2) 0.070(2) -0.011(2) 0.054(2) C
C13 0.083(3) -0.032(2) 0.012(2) 0.080(3) -0.019(2) 0.079(3) C
C14 0.071(2) -0.009(2) -0.009(2) 0.085(3) -0.026(2) 0.067(2) C
C15 0.061(2) 0.005(2) -0.010(2) 0.071(2) -0.011(2) 0.047(2) C
C16 0.059(2) 0.005(2) -0.002(2) 0.050(2) -0.006(2) 0.053(2) C
C17 0.109(3) 0.013(3) -0.009(2) 0.110(4) -0.009(2) 0.050(2) C
C18 0.081(3) -0.008(2) 0.012(2) 0.077(3) -0.005(2) 0.069(2) C

loop_
_atom_site_label
_atom_site_fract_x
_atom_site_fract_y
_atom_site_fract_z
_atom_site_B_iso_or_equiv
_atom_site_thermal_displace_type
_atom_site_type_symbol
Sn1 0.72920(1) 0.09561(2) 0.95629(1) 2.899(4) Beq Sn
O1 0.6409(2) 0.2315(2) 0.8635(1) 3.67(4) Beq O
O2 0.6844(2) 0.4188(2) 0.9407(2) 4.15(5) Beq O
N1 0.4939(2) 0.2408(3) 0.7255(2) 4.64(6) Beq N
C1 0.8815(3) 0.1860(4) 0.9519(2) 4.23(8) Beq C
C2 0.6294(3) 0.1195(4) 1.0613(2) 4.53(8) Beq C
C3 0.6968(3) -0.0629(3) 0.8622(2) 5.31(9) Beq C
C4 0.6355(2) 0.3623(3) 0.8747(2) 3.05(6) Beq C
C5 0.5668(2) 0.4406(3) 0.8070(2) 2.92(6) Beq C
C6 0.5664(3) 0.5829(3) 0.8130(2) 3.68(7) Beq C
C7 0.5009(3) 0.6647(4) 0.7583(2) 4.38(8) Beq C
C8 0.4307(3) 0.6041(3) 0.6932(2) 4.55(8) Beq C
C9 0.4279(3) 0.4643(4) 0.6836(2) 4.35(7) Beq C
C10 0.4977(3) 0.3794(3) 0.7379(2) 3.48(7) Beq C
C11 0.4207(3) 0.1687(4) 0.6625(2) 4.02(7) Beq C
C12 0.3433(3) 0.0875(4) 0.6947(3) 5.45(9) Beq C
C13 0.2739(3) 0.0136(5) 0.6362(3) 6.3(1) Beq C
C14 0.2840(3) 0.0207(5) 0.5463(2) 6.0(1) Beq C
C15 0.3607(3) 0.1006(4) 0.5117(2) 4.78(8) Beq C
C16 0.4329(3) 0.1756(4) 0.5705(2) 4.29(8) Beq C
C17 0.3702(4) 0.1053(5) 0.4128(3) 7.2(1) Beq C
C18 0.5206(3) 0.2557(4) 0.5366(3) 6.0(1) Beq C
H1 0.538 0.197 0.758 5.9 Beq H
H6 0.614 0.625 0.858 4.9 Beq H
H7 0.504 0.761 0.765 5.8 Beq H
H8 0.384 0.660 0.655 5.9 Beq H
H9 0.378 0.424 0.640 5.8 Beq H
H11 0.885 0.209 0.896 5.5 Beq H
H12 0.888 0.262 0.992 5.5 Beq H
H12' 0.337 0.083 0.757 7.0 Beq H
H13' 0.220 -0.042 0.658 8.3 Beq H
H13 0.931 0.109 0.969 5.5 Beq H
H14 0.236 -0.031 0.506 7.9 Beq H
H21 0.587 0.031 1.066 5.8 Beq H
H22 0.666 0.134 1.107 5.8 Beq H
H23 0.586 0.190 1.055 5.8 Beq H
H31 0.738 -0.142 0.883 7.0 Beq H
H32 0.635 -0.082 0.863 7.0 Beq H
H33 0.721 -0.037 0.808 7.0 Beq H
H171 0.443 0.084 0.402 9.3 Beq H
H172 0.316 0.040 0.384 9.3 Beq H
H173 0.350 0.191 0.390 9.3 Beq H
H181 0.561 0.207 0.496 7.8 Beq H
H182 0.488 0.336 0.516 7.8 Beq H
H183 0.579 0.284 0.578 7.8 Beq H

loop_
_geom_angle_atom_site_label_1
_geom_angle_atom_site_label_2
_geom_angle_atom_site_label_3
_geom_angle_site_symmetry_1
_geom_angle_site_symmetry_3
_geom_angle
_geom_angle_publ_flag
O1 Sn1 O2 . 2_647 173.60(8) yes
O1 Sn1 C1 . . 97.50(10) yes
O1 Sn1 C2 . . 96.30(10) yes
O1 Sn1 C3 . . 88.10(10) yes
O2 Sn1 C1 2_647 . 88.30(10) yes
O2 Sn1 C2 2_647 . 82.40(10) yes
O2 Sn1 C3 2_647 . 87.10(10) yes
C1 Sn1 C2 . . 125.20(10) yes
C1 Sn1 C3 . . 113.9(2) yes
C2 Sn1 C3 . . 119.30(10) yes
Sn1 O1 C4 . . 123.8(2) yes
Sn1 O2 C4 2_657 . 162.3(2) yes
C10 N1 C11 . . 125.9(3) yes
C10 N1 H1 . . 115.3(3) no
C11 N1 H1 . . 118.8(3) no
Sn1 C1 H11 . . 105.7(2) no
Sn1 C1 H12 . . 109.1(2) no
Sn1 C1 H13 . . 102.6(2) no
H11 C1 H12 . . 113.3(4) no
H11 C1 H13 . . 110.8(3) no
H12 C1 H13 . . 114.4(3) no
Sn1 C2 H21 . . 107.6(2) no
Sn1 C2 H22 . . 109.0(3) no
Sn1 C2 H23 . . 114.0(3) no
H21 C2 H22 . . 110.6(4) no
H21 C2 H23 . . 110.6(3) no
H22 C2 H23 . . 105.1(4) no
Sn1 C3 H31 . . 108.2(3) no
Sn1 C3 H32 . . 106.5(3) no
Sn1 C3 H33 . . 109.1(3) no
H31 C3 H32 . . 107.2(4) no
H31 C3 H33 . . 107.2(4) no
H32 C3 H33 . . 118.3(4) no
O1 C4 C5 . . 117.1(2) yes
O2 C4 C5 . . 121.8(3) yes
O1 C4 O2 . . 121.1(3) yes
C4 C5 C6 . . 118.5(3) no
C4 C5 C10 . . 123.8(3) no
C6 C5 C10 . . 117.6(3) no
C5 C6 C7 . . 123.5(3) no
C5 C6 H6 . . 118.1(3) no
C7 C6 H6 . . 118.4(3) no
C6 C7 C8 . . 118.6(3) no
C6 C7 H7 . . 120.7(3) no
C8 C7 H7 . . 120.7(3) no
C7 C8 C9 . . 120.6(3) no
C7 C8 H8 . . 119.7(3) no
C9 C8 H8 . . 119.7(3) no
C8 C9 C10 . . 121.2(3) no
C8 C9 H9 . . 119.3(3) no
C10 C9 H9 . . 119.5(3) no
N1 C10 C5 . . 121.9(3) no
N1 C10 C9 . . 119.6(3) no
C5 C10 C9 . . 118.4(3) no
N1 C11 C12 . . 118.6(3) no
N1 C11 C16 . . 120.1(3) no
C12 C11 C16 . . 121.2(3) no
C11 C12 C13 . . 120.0(4) no
C11 C12 H12' . . 119.9(4) no
C13 C12 H12' . . 120.0(4) no
C12 C13 C14 . . 119.3(4) no
C12 C13 H13' . . 120.5(4) no
C14 C13 H13' . . 120.1(4) no
C13 C14 C15 . . 122.2(4) no
C13 C14 H14 . . 119.0(4) no
C15 C14 H14 . . 118.8(3) no
C14 C15 C16 . . 119.2(3) no
C14 C15 C17 . . 120.9(3) no
C16 C15 C17 . . 119.8(4) no
C11 C16 C15 . . 117.9(3) no
C11 C16 C18 . . 121.1(3) no
C15 C16 C18 . . 120.9(3) no
C15 C17 H171 . . 109.4(4) no
C15 C17 H172 . . 107.2(4) no
C15 C17 H173 . . 109.8(4) no
H171 C17 H172 . . 113.6(4) no
H171 C17 H173 . . 111.5(5) no
H172 C17 H173 . . 105.1(4) no
C16 C18 H181 . . 114.1(3) no
C16 C18 H182 . . 104.3(4) no
C16 C18 H183 . . 118.7(3) no
H181 C18 H182 . . 116.9(4) no
H181 C18 H183 . . 98.2(4) no
H182 C18 H183 . . 104.8(3) no

loop_
_geom_bond_atom_site_label_1
_geom_bond_site_symmetry_1
_geom_bond_atom_site_label_2
_geom_bond_site_symmetry_2
_geom_bond_distance
_geom_bond_publ_flag
Sn1 . O1 . 2.153(2) yes
Sn1 . O2 2_647 2.495(2) yes
Sn1 . C1 . 2.106(3) yes
Sn1 . C2 . 2.113(4) yes
Sn1 . C3 . 2.109(3) yes
O1 . C4 . 1.292(4) yes
O2 . C4 . 1.242(4) yes
N1 . C10 . 1.368(4) yes
N1 . C11 . 1.437(4) yes
N1 . H1 . 0.819(3) no
C1 . H11 . 0.872(3) no
C1 . H12 . 0.948(4) no
C1 . H13 . 0.997(3) no
C2 . H21 . 1.024(4) no
C2 . H22 . 0.809(3) no
C2 . H23 . 0.877(4) no
C3 . H31 . 0.962(4) no
C3 . H32 . 0.803(4) no
C3 . H33 . 0.924(4) no
C4 . C5 . 1.480(4) yes
C5 . C6 . 1.394(4) yes
C5 . C10 . 1.417(4) yes
C6 . C7 . 1.363(5) no
C6 . H6 . 0.950(3) no
C7 . C8 . 1.383(5) no
C7 . H7 . 0.950(4) no
C8 . C9 . 1.375(5) no
C8 . H8 . 0.950(3) no
C9 . C10 . 1.407(4) no
C9 . H9 . 0.950(3) no
C11 . C12 . 1.375(5) no
C11 . C16 . 1.404(5) no
C12 . C13 . 1.379(6) no
C12 . H12' . 0.950(4) no
C13 . C14 . 1.368(5) no
C13 . H13' . 0.950(4) no
C14 . C15 . 1.376(6) no
C14 . H14 . 0.950(4) no
C15 . C16 . 1.407(5) no
C15 . C17 . 1.499(5) no
C16 . C18 . 1.476(5) no
C17 . H171 . 0.962(5) no
C17 . H172 . 1.000(5) no
C17 . H173 . 0.934(5) no
C18 . H181 . 0.962(4) no
C18 . H182 . 0.924(4) no
C18 . H183 . 0.958(4) no

loop_
_geom_torsion_atom_site_label_1
_geom_torsion_atom_site_label_2
_geom_torsion_atom_site_label_3
_geom_torsion_atom_site_label_4
_geom_torsion_site_symmetry_1
_geom_torsion
_geom_torsion_publ_flag
Sn1 O1 C4 O2 . 1.60(0.40) no
O2 Sn1 O1 C4 2_647 145.89(0.62) no
O2 C4 C5 C6 . 6.77(0.44) no
O2 C4 C5 C10 . -170.66(0.29) no
C1 Sn1 O1 C4 . -58.89(0.24) no
C2 Sn1 O1 C4 . 68.00(0.24) no
C3 Sn1 O1 C4 . -172.70(0.25) no
O1 Sn1 C1 H11 . -38.91(0.29) no
O1 Sn1 C1 H12 . 83.20(0.26) no
O1 Sn1 C1 H13 . -155.09(0.21) no
O2 Sn1 C1 H11 2_647 138.41(0.28) no
O2 Sn1 C1 H12 2_647 -99.48(0.26) no
O2 Sn1 C1 H13 2_647 22.24(0.22) no
C2 Sn1 C1 H11 . -142.18(0.25) no
C2 Sn1 C1 H12 . -20.07(0.34) no
C2 Sn1 C1 H13 . 101.65(0.25) no
C3 Sn1 C1 H11 . 52.34(0.32) no
C3 Sn1 C1 H12 . 174.45(0.24) no
C3 Sn1 C1 H13 . -63.84(0.26) no
O1 Sn1 C2 H21 . 108.22(0.24) no
O1 Sn1 C2 H22 . -131.87(0.30) no
O1 Sn1 C2 H23 . -14.77(0.31) no
O2 Sn1 C2 H21 2_647 -65.47(0.23) no
O2 Sn1 C2 H22 2_647 54.44(0.30) no
O2 Sn1 C2 H23 2_647 171.54(0.31) no
C1 Sn1 C2 H21 . -147.92(0.21) no
C1 Sn1 C2 H22 . -28.01(0.39) no
C1 Sn1 C2 H23 . 89.09(0.32) no
C3 Sn1 C2 H21 . 16.83(0.31) no
C3 Sn1 C2 H22 . 136.74(0.29) no
C3 Sn1 C2 H23 . -106.15(0.31) no
O1 Sn1 C3 H31 . 171.60(0.30) no
O1 Sn1 C3 H32 . -73.44(0.29) no
O1 Sn1 C3 H33 . 55.31(0.31) no
O2 Sn1 C3 H31 2_647 -12.63(0.29) no
O2 Sn1 C3 H32 2_647 102.32(0.29) no
O2 Sn1 C3 H33 2_647 -128.92(0.32) no
C1 Sn1 C3 H31 . 74.23(0.31) no
C1 Sn1 C3 H32 . -170.82(0.27) no
C1 Sn1 C3 H33 . -42.07(0.36) no
C2 Sn1 C3 H31 . -92.19(0.32) no
C2 Sn1 C3 H32 . 22.76(0.35) no
C2 Sn1 C3 H33 . 151.51(0.28) no
Sn1 O1 C4 C5 . -176.95(0.19) no
C11 N1 C10 C5 . 174.56(0.30) no
C11 N1 C10 C9 . -2.33(0.49) no
H1 N1 C10 C5 . -5.67(0.48) no
H1 N1 C10 C9 . 177.44(0.31) no
C10 N1 C11 C12 . -111.56(0.39) no
C10 N1 C11 C16 . 72.20(0.45) no
H1 N1 C11 C12 . 68.68(0.46) no
H1 N1 C11 C16 . -107.57(0.39) no
O1 C4 C5 C6 . -174.69(0.28) no
O1 C4 C5 C10 . 7.88(0.43) no
C4 C5 C6 C7 . -175.30(0.31) no
C4 C5 C6 H6 . 4.56(0.47) no
C10 C5 C6 C7 . 2.28(0.49) no
C10 C5 C6 H6 . -177.86(0.30) no
C4 C5 C10 N1 . -3.75(0.47) no
C4 C5 C10 C9 . 173.17(0.29) no
C6 C5 C10 N1 . 178.80(0.30) no
C6 C5 C10 C9 . -4.27(0.44) no
C5 C6 C7 C8 . 0.17(0.53) no
C5 C6 C7 H7 . -179.67(0.32) no
H6 C6 C7 C8 . -179.69(0.33) no
H6 C6 C7 H7 . 0.46(0.56) no
C6 C7 C8 C9 . -0.55(0.54) no
C6 C7 C8 H8 . 179.44(0.35) no
H7 C7 C8 C9 . 179.29(0.35) no
H7 C7 C8 H8 . -0.72(0.60) no
C7 C8 C9 C10 . -1.61(0.54) no
C7 C8 C9 H9 . 178.12(0.34) no
H8 C8 C9 C10 . 178.40(0.34) no
H8 C8 C9 H9 . -1.87(0.59) no
C8 C9 C10 N1 . -178.95(0.32) no
C8 C9 C10 C5 . 4.05(0.49) no
H9 C9 C10 N1 . 1.32(0.51) no
H9 C9 C10 C5 . -175.68(0.31) no
N1 C11 C12 C13 . -177.97(0.35) no
N1 C11 C12 H12' . 3.09(0.57) no
C16 C11 C12 C13 . -1.77(0.57) no
C16 C11 C12 H12' . 179.29(0.36) no
N1 C11 C16 C15 . 178.48(0.31) no
N1 C11 C16 C18 . 0.28(0.50) no
C12 C11 C16 C15 . 2.34(0.53) no
C12 C11 C16 C18 . -175.86(0.34) no
C11 C12 C13 C14 . 0.92(0.63) no
C11 C12 C13 H13' . -179.60(0.40) no
H12' C12 C13 C14 . 179.86(0.39) no
H12' C12 C13 H13' . -0.66(0.70) no
C12 C13 C14 C15 . -0.75(0.68) no
C12 C13 C14 H14 . 179.77(0.43) no
H13' C13 C14 C15 . 179.77(0.43) no
H13' C13 C14 H14 . 0.29(0.75) no
C13 C14 C15 C16 . 1.37(0.64) no
C13 C14 C15 C17 . 179.54(0.42) no
H14 C14 C15 C16 . -179.15(0.39) no
H14 C14 C15 C17 . -0.98(0.67) no
C14 C15 C16 C11 . -2.10(0.54) no
C14 C15 C16 C18 . 176.10(0.36) no
C17 C15 C16 C11 . 179.70(0.36) no
C17 C15 C16 C18 . -2.09(0.55) no
C14 C15 C17 H171 . -125.85(0.46) no
C14 C15 C17 H172 . -2.25(0.61) no
C14 C15 C17 H173 . 111.37(0.50) no
C16 C15 C17 H171 . 52.32(0.55) no
C16 C15 C17 H172 . 175.92(0.37) no
C16 C15 C17 H173 . -70.46(0.57) no
C11 C16 C18 H181 . 130.50(0.38) no
C11 C16 C18 H182 . -100.79(0.40) no
C11 C16 C18 H183 . 15.36(0.55) no
C15 C16 C18 H181 . -47.65(0.51) no
C15 C16 C18 H182 . 81.06(0.43) no
C15 C16 C18 H183 . -162.78(0.35) no
